data_7026746
loop_
_publ_author_name
'Fondo, Matilde'
'Ocampo, Noelia'
'Garc\'ia-Deibe, Ana M'
'Cano, Joan'
'Sanmart\'in, Jes\'us'

_publ_section_title
;
 One pot-synthesis of chiral Ni6 clusters involving Ni3 subunits: a
 combined structural, magnetic and DFT study.
;
_journal_issue 45
_journal_name_full 'Dalton transactions (Cambridge, England : 2003)'
_journal_page_first 10888
_journal_page_last 10899
_journal_paper_doi 10.1039/c0dt00659a
_journal_volume 39
_journal_year 2010
_chemical_formula_moiety '(C60 H63 Br6 Cl N8 Ni6 O16), 7.5(C H4 O), (H2 O), (O)'
_chemical_formula_sum 'C67.5 H95 Br6 Cl N8 Ni6 O25.5'
_chemical_formula_weight 2293.69
_chemical_name_systematic
;
?
;
_space_group_IT_number 14
_symmetry_cell_setting monoclinic
_symmetry_space_group_name_Hall '-P 2ybc'
_symmetry_space_group_name_H-M 'P 1 21/c 1'
_atom_sites_solution_hydrogens geom
_atom_sites_solution_primary direct
_atom_sites_solution_secondary difmap
_audit_creation_method SHELXL-97
_cell_angle_alpha 90
_cell_angle_beta 92.554(2)
_cell_angle_gamma 90
_cell_formula_units_Z 4
_cell_length_a 13.8111(3)
_cell_length_b 25.1992(7)
_cell_length_c 25.1121(7)
_cell_measurement_reflns_used 1955
_cell_measurement_temperature 100(2)
_cell_measurement_theta_max 25.925
_cell_measurement_theta_min 2.95
_cell_volume 8731.0(4)
_computing_cell_refinement 'BRUKER APEX'
_computing_data_collection 'BRUKER APEX'
_computing_structure_refinement 'SHELXL-97 (Sheldrick, 1997)'
_computing_structure_solution 'Sir-92 (Altomare, 1993)'
_diffrn_ambient_temperature 100(2)
_diffrn_measured_fraction_theta_full 0.999
_diffrn_measured_fraction_theta_max 0.999
_diffrn_measurement_device_type 'Bruker X8 KappaAPEXII'
_diffrn_measurement_method 'omega/phi scans'
_diffrn_radiation_monochromator graphite
_diffrn_radiation_source 'fine-focus sealed tube'
_diffrn_radiation_type MoK\a
_diffrn_radiation_wavelength 0.71073
_diffrn_reflns_av_R_equivalents 0.0463
_diffrn_reflns_av_sigmaI/netI 0.0363
_diffrn_reflns_limit_h_max 16
_diffrn_reflns_limit_h_min -16
_diffrn_reflns_limit_k_max 29
_diffrn_reflns_limit_k_min 0
_diffrn_reflns_limit_l_max 29
_diffrn_reflns_limit_l_min 0
_diffrn_reflns_number 92323
_diffrn_reflns_theta_full 25.00
_diffrn_reflns_theta_max 25.00
_diffrn_reflns_theta_min 1.48
_diffrn_standards_decay_% 'not significant'
_exptl_absorpt_coefficient_mu 4.120
_exptl_absorpt_correction_T_max 0.6625
_exptl_absorpt_correction_T_min 0.4244
_exptl_absorpt_correction_type multi-scan
_exptl_absorpt_process_details 'SADABS Bruker (2004)'
_exptl_crystal_colour green
_exptl_crystal_density_diffrn 1.745
_exptl_crystal_density_method 'not measured'
_exptl_crystal_description prism
_exptl_crystal_F_000 4620
_exptl_crystal_size_max 0.30
_exptl_crystal_size_mid 0.15
_exptl_crystal_size_min 0.10
_refine_diff_density_max 3.003
_refine_diff_density_min -1.774
_refine_diff_density_rms 0.162
_refine_ls_extinction_method none
_refine_ls_goodness_of_fit_ref 2.167
_refine_ls_hydrogen_treatment constr
_refine_ls_matrix_type full
_refine_ls_number_parameters 1022
_refine_ls_number_reflns 15359
_refine_ls_number_restraints 0
_refine_ls_restrained_S_all 2.167
_refine_ls_R_factor_all 0.0862
_refine_ls_R_factor_gt 0.0703
_refine_ls_shift/su_max 0.039
_refine_ls_shift/su_mean 0.000
_refine_ls_structure_factor_coef Fsqd
_refine_ls_weighting_details 'calc w=1/[\s^2^(Fo^2^)+(0.0525P)^2^+1.0295P] where P=(Fo^2^+2Fc^2^)/3'
_refine_ls_weighting_scheme calc
_refine_ls_wR_factor_gt 0.1823
_refine_ls_wR_factor_ref 0.1854
_reflns_number_gt 12335
_reflns_number_total 15359
_reflns_threshold_expression >2sigma(I)
_cod_data_source_file c0dt00659a.txt
_cod_data_source_block 2_2H2O_7.5MeOH
_cod_depositor_comments
;
The following automatic conversions were performed:

'_symmetry_cell_setting' value 'Monoclinic' changed to 'monoclinic'
according to /home/saulius/struct/CIF-dictionaries/cif_core.dic
dictionary named 'cif_core.dic' version 2.4.2 from 2011-04-26.

Automatic conversion script
Id: cif_fix_values 1891 2012-01-12 08:04:46Z andrius 
;
_cod_original_cell_volume 8731.1(4)
_cod_original_sg_symbol_H-M 'P 21/c'
_cod_original_formula_sum 'C67.50 H95 Br6 Cl N8 Ni6 O25.50'
_cod_database_code 7026746

loop_
_symmetry_equiv_pos_as_xyz
'x, y, z'
'-x, y+1/2, -z+1/2'
'-x, -y, -z'
'x, -y-1/2, z-1/2'

loop_
_atom_site_label
_atom_site_type_symbol
_atom_site_fract_x
_atom_site_fract_y
_atom_site_fract_z
_atom_site_U_iso_or_equiv
_atom_site_adp_type
_atom_site_occupancy
_atom_site_symmetry_multiplicity
_atom_site_calc_flag
_atom_site_refinement_flags
_atom_site_disorder_assembly
_atom_site_disorder_group
Ni11 Ni 0.72120(6) 0.26794(4) 0.66895(4) 0.0191(2) Uani 1 1 d . . .
Ni12 Ni 0.55654(6) 0.18935(4) 0.66877(4) 0.0175(2) Uani 1 1 d . . .
Ni13 Ni 0.58113(6) 0.33034(4) 0.72915(4) 0.0193(2) Uani 1 1 d . . .
Ni21 Ni 0.22178(6) 0.26494(4) 0.81732(4) 0.0180(2) Uani 1 1 d . . .
Ni22 Ni 0.38708(6) 0.18685(4) 0.81783(4) 0.0168(2) Uani 1 1 d . . .
Ni23 Ni 0.36807(6) 0.33032(4) 0.76437(4) 0.0198(2) Uani 1 1 d . . .
Cl1 Cl 0.47479(12) 0.14683(8) 0.74319(7) 0.0223(4) Uani 1 1 d . . .
N101 N 0.8164(4) 0.2899(3) 0.6161(2) 0.0202(14) Uani 1 1 d . . .
N102 N 0.5088(4) 0.1284(3) 0.6223(2) 0.0220(14) Uani 1 1 d . . .
N103 N 0.8066(4) 0.1986(3) 0.6778(2) 0.0221(15) Uani 1 1 d . . .
N104 N 0.6828(4) 0.1380(2) 0.6804(2) 0.0186(14) Uani 1 1 d . . .
N201 N 0.1199(4) 0.2840(3) 0.8673(2) 0.0203(14) Uani 1 1 d . . .
N202 N 0.4333(4) 0.1245(3) 0.8627(2) 0.0201(14) Uani 1 1 d . . .
N203 N 0.1383(4) 0.1954(2) 0.8027(2) 0.0182(14) Uani 1 1 d . . .
N204 N 0.2625(4) 0.1357(2) 0.8008(2) 0.0196(14) Uani 1 1 d . . .
O101 O 0.6502(3) 0.3359(2) 0.6592(2) 0.0235(12) Uani 1 1 d . . .
O102 O 0.4345(3) 0.2296(2) 0.6498(2) 0.0209(12) Uani 1 1 d . . .
O103 O 0.6282(3) 0.2305(2) 0.61137(19) 0.0193(11) Uani 1 1 d . . .
O201 O 0.2929(3) 0.3326(2) 0.8326(2) 0.0228(12) Uani 1 1 d . . .
O202 O 0.5069(3) 0.22689(19) 0.84005(19) 0.0198(12) Uani 1 1 d . . .
O203 O 0.3088(3) 0.2245(2) 0.87643(19) 0.0189(11) Uani 1 1 d . . .
O1H O 0.6103(3) 0.2507(2) 0.71692(19) 0.0189(11) Uani 1 1 d . . .
H1 H 0.6011 0.2425 0.7424 0.023 Uiso 1 1 d R . .
O2H O 0.3374(3) 0.25035(19) 0.77192(19) 0.0181(11) Uani 1 1 d . . .
H2 H 0.3612 0.2452 0.7417 0.022 Uiso 1 1 d R . .
O11 O 0.8122(3) 0.2996(2) 0.7278(2) 0.0253(13) Uani 1 1 d . . .
O13 O 0.7045(3) 0.3458(2) 0.77298(19) 0.0211(12) Uani 1 1 d . . .
O21 O 0.1354(3) 0.2991(2) 0.7570(2) 0.0233(12) Uani 1 1 d . . .
O23 O 0.2491(3) 0.3476(2) 0.7179(2) 0.0263(13) Uani 1 1 d . . .
O31 O 0.5526(3) 0.4094(2) 0.7370(2) 0.0253(12) Uani 1 1 d . . .
O33 O 0.3956(3) 0.4103(2) 0.7577(2) 0.0260(13) Uani 1 1 d . . .
O3W O 0.4440(3) 0.3187(2) 0.69543(19) 0.0202(11) Uani 1 1 d . . .
H3WA H 0.4209 0.3367 0.6690 0.024 Uiso 1 1 d R . .
H3WB H 0.4265 0.2905 0.6770 0.024 Uiso 1 1 d R . .
O4W O 0.5063(3) 0.31808(19) 0.79911(19) 0.0172(11) Uani 1 1 d . . .
H4wA H 0.5119 0.2825 0.8051 0.021 Uiso 1 1 d R . .
H4wB H 0.4995 0.3500 0.8195 0.021 Uiso 1 1 d R . .
C10 C 0.7887(5) 0.3324(3) 0.7630(3) 0.0221(17) Uani 1 1 d . . .
C11 C 0.8708(5) 0.3555(3) 0.7971(3) 0.0273(19) Uani 1 1 d . . .
H11A H 0.9310 0.3367 0.7901 0.041 Uiso 1 1 calc R . .
H11B H 0.8567 0.3518 0.8348 0.041 Uiso 1 1 calc R . .
H11C H 0.8782 0.3932 0.7885 0.041 Uiso 1 1 calc R . .
C20 C 0.1610(5) 0.3322(3) 0.7222(3) 0.0237(18) Uani 1 1 d . . .
C21 C 0.0850(6) 0.3555(3) 0.6864(3) 0.032(2) Uani 1 1 d . . .
H21A H 0.0246 0.3356 0.6894 0.048 Uiso 1 1 calc R . .
H21B H 0.1054 0.3540 0.6495 0.048 Uiso 1 1 calc R . .
H21C H 0.0745 0.3926 0.6964 0.048 Uiso 1 1 calc R . .
C30 C 0.4723(6) 0.4324(3) 0.7435(3) 0.0273(19) Uani 1 1 d . . .
C31 C 0.4679(6) 0.4923(3) 0.7328(5) 0.054(3) Uani 1 1 d . . .
H31A H 0.5104 0.5108 0.7590 0.081 Uiso 1 1 calc R . .
H31B H 0.4012 0.5048 0.7356 0.081 Uiso 1 1 calc R . .
H31C H 0.4895 0.4995 0.6968 0.081 Uiso 1 1 calc R . .
C100 C 0.6590(5) 0.3713(3) 0.6207(3) 0.0218(18) Uani 1 1 d . . .
C101 C 0.5887(5) 0.4113(3) 0.6130(3) 0.0235(18) Uani 1 1 d . . .
H101 H 0.5357 0.4124 0.6358 0.028 Uiso 1 1 calc R . .
C102 C 0.5943(6) 0.4492(3) 0.5733(3) 0.0292(19) Uani 1 1 d . . .
H102 H 0.5458 0.4757 0.5691 0.035 Uiso 1 1 calc R . .
C103 C 0.6706(6) 0.4480(3) 0.5400(3) 0.032(2) Uani 1 1 d . . .
Br11 Br 0.67921(7) 0.50143(4) 0.48656(4) 0.0460(3) Uani 1 1 d . . .
C104 C 0.7419(5) 0.4101(3) 0.5463(3) 0.0271(19) Uani 1 1 d . . .
H104 H 0.7955 0.4106 0.5239 0.033 Uiso 1 1 calc R . .
C105 C 0.7366(5) 0.3708(3) 0.5855(3) 0.0252(19) Uani 1 1 d . . .
C106 C 0.8131(5) 0.3305(3) 0.5869(3) 0.0231(18) Uani 1 1 d . . .
H106 H 0.8649 0.3355 0.5636 0.028 Uiso 1 1 calc R . .
C107 C 0.8970(5) 0.2523(3) 0.6117(3) 0.0263(19) Uani 1 1 d . . .
H10A H 0.9586 0.2720 0.6088 0.032 Uiso 1 1 calc R . .
H10B H 0.8866 0.2304 0.5793 0.032 Uiso 1 1 calc R . .
C108 C 0.9030(5) 0.2166(3) 0.6612(3) 0.0245(18) Uani 1 1 d . . .
H10C H 0.9430 0.1851 0.6536 0.029 Uiso 1 1 calc R . .
H10D H 0.9358 0.2362 0.6910 0.029 Uiso 1 1 calc R . .
C109 C 0.8130(5) 0.1781(3) 0.7338(3) 0.0254(19) Uani 1 1 d . . .
H10E H 0.8059 0.2072 0.7598 0.030 Uiso 1 1 calc R . .
H10F H 0.8758 0.1600 0.7415 0.030 Uiso 1 1 calc R . .
C110 C 0.7289(5) 0.1390(3) 0.7361(3) 0.0218(17) Uani 1 1 d . . .
H11D H 0.7527 0.1032 0.7466 0.026 Uiso 1 1 calc R . .
H11E H 0.6817 0.1509 0.7621 0.026 Uiso 1 1 calc R . .
C111 C 0.6443(5) 0.0843(3) 0.6682(3) 0.0245(18) Uani 1 1 d . . .
H11F H 0.6085 0.0711 0.6988 0.029 Uiso 1 1 calc R . .
H11G H 0.6989 0.0597 0.6627 0.029 Uiso 1 1 calc R . .
C112 C 0.5765(5) 0.0846(3) 0.6182(3) 0.0254(18) Uani 1 1 d . . .
H11H H 0.6146 0.0890 0.5860 0.031 Uiso 1 1 calc R . .
H11I H 0.5407 0.0506 0.6152 0.031 Uiso 1 1 calc R . .
C113 C 0.4196(5) 0.1216(3) 0.6044(3) 0.0218(17) Uani 1 1 d . . .
H113 H 0.4042 0.0884 0.5883 0.026 Uiso 1 1 calc R . .
C114 C 0.3415(5) 0.1600(3) 0.6068(3) 0.0189(17) Uani 1 1 d . . .
C115 C 0.2509(5) 0.1436(3) 0.5834(3) 0.0253(18) Uani 1 1 d . . .
H115 H 0.2437 0.1091 0.5683 0.030 Uiso 1 1 calc R . .
C116 C 0.1737(5) 0.1781(3) 0.5828(3) 0.0245(19) Uani 1 1 d . . .
Br12 Br 0.05339(6) 0.15709(4) 0.54911(4) 0.0440(3) Uani 1 1 d . . .
C117 C 0.1813(5) 0.2270(3) 0.6050(3) 0.0259(19) Uani 1 1 d . . .
H117 H 0.1266 0.2499 0.6046 0.031 Uiso 1 1 calc R . .
C118 C 0.2701(5) 0.2440(3) 0.6286(3) 0.0229(17) Uani 1 1 d . . .
H118 H 0.2747 0.2782 0.6446 0.027 Uiso 1 1 calc R . .
C119 C 0.3524(5) 0.2108(3) 0.6289(3) 0.0194(17) Uani 1 1 d . . .
C120 C 0.7677(5) 0.1529(3) 0.6486(3) 0.0201(17) Uani 1 1 d . . .
H120 H 0.8164 0.1235 0.6512 0.024 Uiso 1 1 calc R . .
C121 C 0.7435(5) 0.1641(3) 0.5902(3) 0.0190(16) Uani 1 1 d . . .
C122 C 0.7979(5) 0.1378(3) 0.5527(3) 0.0232(18) Uani 1 1 d . . .
H122 H 0.8441 0.1116 0.5634 0.028 Uiso 1 1 calc R . .
C123 C 0.7825(5) 0.1511(3) 0.4991(3) 0.0207(17) Uani 1 1 d . . .
Br13 Br 0.86034(6) 0.11756(3) 0.44760(3) 0.0297(2) Uani 1 1 d . . .
C124 C 0.7156(5) 0.1884(3) 0.4833(3) 0.0261(18) Uani 1 1 d . . .
H124 H 0.7063 0.1969 0.4465 0.031 Uiso 1 1 calc R . .
C125 C 0.6617(5) 0.2137(3) 0.5203(3) 0.0259(19) Uani 1 1 d . . .
H125 H 0.6138 0.2387 0.5087 0.031 Uiso 1 1 calc R . .
C126 C 0.6760(5) 0.2033(3) 0.5750(3) 0.0182(16) Uani 1 1 d . . .
C200 C 0.2743(5) 0.3683(3) 0.8691(3) 0.0227(17) Uani 1 1 d . . .
C201 C 0.3412(6) 0.4104(3) 0.8789(3) 0.0282(19) Uani 1 1 d . . .
H201 H 0.3977 0.4126 0.8588 0.034 Uiso 1 1 calc R . .
C202 C 0.3253(6) 0.4478(3) 0.9171(3) 0.031(2) Uani 1 1 d . . .
H202 H 0.3704 0.4759 0.9231 0.038 Uiso 1 1 calc R . .
C203 C 0.2436(7) 0.4449(3) 0.9470(3) 0.033(2) Uani 1 1 d . . .
Br21 Br 0.22146(9) 0.49775(4) 1.00011(4) 0.0572(3) Uani 1 1 d . . .
C204 C 0.1764(7) 0.4054(3) 0.9387(3) 0.032(2) Uani 1 1 d . . .
H204 H 0.1199 0.4044 0.9590 0.038 Uiso 1 1 calc R . .
C205 C 0.1918(5) 0.3658(3) 0.8996(3) 0.0214(17) Uani 1 1 d . . .
C206 C 0.1166(5) 0.3250(3) 0.8960(3) 0.0214(17) Uani 1 1 d . . .
H206 H 0.0614 0.3296 0.9167 0.026 Uiso 1 1 calc R . .
C207 C 0.0419(5) 0.2450(3) 0.8689(3) 0.0232(18) Uani 1 1 d . . .
H20A H -0.0209 0.2634 0.8722 0.028 Uiso 1 1 calc R . .
H20B H 0.0527 0.2217 0.9004 0.028 Uiso 1 1 calc R . .
C208 C 0.0392(5) 0.2114(3) 0.8175(3) 0.0233(18) Uani 1 1 d . . .
H20C H -0.0003 0.1792 0.8229 0.028 Uiso 1 1 calc R . .
H20D H 0.0079 0.2321 0.7880 0.028 Uiso 1 1 calc R . .
C209 C 0.1380(5) 0.1783(3) 0.7461(3) 0.0227(18) Uani 1 1 d . . .
H20E H 0.1485 0.2090 0.7224 0.027 Uiso 1 1 calc R . .
H20F H 0.0757 0.1612 0.7353 0.027 Uiso 1 1 calc R . .
C210 C 0.2226(5) 0.1384(3) 0.7439(3) 0.0213(17) Uani 1 1 d . . .
H21D H 0.1991 0.1032 0.7314 0.026 Uiso 1 1 calc R . .
H21E H 0.2724 0.1512 0.7198 0.026 Uiso 1 1 calc R . .
C211 C 0.3012(5) 0.0817(3) 0.8124(3) 0.0224(17) Uani 1 1 d . . .
H21F H 0.3401 0.0698 0.7825 0.027 Uiso 1 1 calc R . .
H21G H 0.2465 0.0566 0.8155 0.027 Uiso 1 1 calc R . .
C212 C 0.3640(5) 0.0807(3) 0.8639(3) 0.0263(18) Uani 1 1 d . . .
H21H H 0.3229 0.0845 0.8949 0.032 Uiso 1 1 calc R . .
H21I H 0.3990 0.0465 0.8671 0.032 Uiso 1 1 calc R . .
C213 C 0.5194(5) 0.1166(3) 0.8803(3) 0.0219(17) Uani 1 1 d . . .
H213 H 0.5346 0.0826 0.8947 0.026 Uiso 1 1 calc R . .
C214 C 0.5975(5) 0.1561(3) 0.8800(3) 0.0226(18) Uani 1 1 d . . .
C215 C 0.6890(5) 0.1374(4) 0.9014(3) 0.0275(19) Uani 1 1 d . . .
H215 H 0.6943 0.1027 0.9160 0.033 Uiso 1 1 calc R . .
C216 C 0.7702(5) 0.1701(4) 0.9009(3) 0.036(2) Uani 1 1 d . . .
Br22 Br 0.88947(6) 0.14680(4) 0.93228(4) 0.0474(3) Uani 1 1 d . . .
C217 C 0.7620(5) 0.2202(3) 0.8788(3) 0.028(2) Uani 1 1 d . . .
H217 H 0.8177 0.2422 0.8779 0.034 Uiso 1 1 calc R . .
C218 C 0.6751(5) 0.2384(3) 0.8582(3) 0.0268(19) Uani 1 1 d . . .
H218 H 0.6719 0.2730 0.8431 0.032 Uiso 1 1 calc R . .
C219 C 0.5887(5) 0.2070(3) 0.8585(3) 0.0185(17) Uani 1 1 d . . .
C220 C 0.1745(5) 0.1479(3) 0.8308(3) 0.0217(17) Uani 1 1 d . . .
H220 H 0.1265 0.1185 0.8250 0.026 Uiso 1 1 calc R . .
C221 C 0.1935(5) 0.1556(3) 0.8902(3) 0.0194(17) Uani 1 1 d . . .
C222 C 0.1401(5) 0.1246(3) 0.9244(3) 0.0247(18) Uani 1 1 d . . .
H222 H 0.0965 0.0983 0.9106 0.030 Uiso 1 1 calc R . .
C223 C 0.1515(6) 0.1325(4) 0.9783(3) 0.030(2) Uani 1 1 d . . .
Br23 Br 0.07607(6) 0.09182(4) 1.02574(3) 0.0400(3) Uani 1 1 d . . .
C224 C 0.2161(6) 0.1702(4) 0.9991(3) 0.038(2) Uani 1 1 d . . .
H224 H 0.2239 0.1750 1.0366 0.045 Uiso 1 1 calc R . .
C225 C 0.2692(6) 0.2006(4) 0.9649(3) 0.033(2) Uani 1 1 d . . .
H225 H 0.3135 0.2263 0.9793 0.040 Uiso 1 1 calc R . .
C226 C 0.2589(5) 0.1942(3) 0.9093(3) 0.0238(18) Uani 1 1 d . . .
O1S O 0.4658(5) 0.3073(3) 0.5571(2) 0.0468(17) Uani 1 1 d . . .
H1S H 0.5087 0.2896 0.5739 0.070 Uiso 1 1 calc R . .
C1S C 0.5052(7) 0.3287(4) 0.5092(3) 0.040(2) Uani 1 1 d . . .
H1S1 H 0.4688 0.3606 0.4982 0.059 Uiso 1 1 calc R . .
H1S2 H 0.5000 0.3021 0.4807 0.059 Uiso 1 1 calc R . .
H1S3 H 0.5735 0.3380 0.5163 0.059 Uiso 1 1 calc R . .
O2S O 0.2291(5) 0.4729(3) 0.7576(3) 0.066(2) Uani 1 1 d . . .
H2S H 0.2750 0.4511 0.7610 0.098 Uiso 1 1 calc R . .
C2S C 0.1524(7) 0.4575(5) 0.7921(4) 0.064(3) Uani 1 1 d . . .
H2S1 H 0.1789 0.4542 0.8288 0.096 Uiso 1 1 calc R . .
H2S2 H 0.1251 0.4234 0.7802 0.096 Uiso 1 1 calc R . .
H2S3 H 0.1014 0.4846 0.7906 0.096 Uiso 1 1 calc R . .
O3S O 0.5656(4) 0.3647(3) 0.8915(2) 0.0421(16) Uani 1 1 d . . .
H3S H 0.5874 0.3693 0.8611 0.063 Uiso 1 1 calc R . .
C3S C 0.5824(8) 0.4113(5) 0.9228(5) 0.064(3) Uani 1 1 d . . .
H3S1 H 0.5326 0.4142 0.9493 0.096 Uiso 1 1 calc R . .
H3S2 H 0.5796 0.4426 0.8996 0.096 Uiso 1 1 calc R . .
H3S3 H 0.6465 0.4091 0.9411 0.096 Uiso 1 1 calc R . .
O4S O 0.8849(5) 0.4803(3) 0.7165(3) 0.059(2) Uani 1 1 d . . .
H4S H 0.8347 0.4797 0.7342 0.089 Uiso 1 1 calc R . .
C4S C 0.8672(10) 0.4537(5) 0.6680(5) 0.096(5) Uani 1 1 d . . .
H4S1 H 0.8965 0.4735 0.6393 0.144 Uiso 1 1 calc R . .
H4S2 H 0.7971 0.4508 0.6606 0.144 Uiso 1 1 calc R . .
H4S3 H 0.8956 0.4181 0.6703 0.144 Uiso 1 1 calc R . .
O5S O 0.7135(5) 0.4728(3) 0.7643(3) 0.063(2) Uani 1 1 d . . .
H5S H 0.6696 0.4529 0.7515 0.094 Uiso 1 1 calc R . .
C5S C 0.7054(11) 0.4768(7) 0.8211(5) 0.101(5) Uani 1 1 d . . .
H5S1 H 0.7539 0.5019 0.8357 0.151 Uiso 1 1 calc R . .
H5S2 H 0.7163 0.4418 0.8374 0.151 Uiso 1 1 calc R . .
H5S3 H 0.6404 0.4894 0.8289 0.151 Uiso 1 1 calc R . .
O6S O 0.4494(4) 0.2941(2) 0.9350(2) 0.0379(15) Uiso 1 1 d . . .
H6S H 0.4898 0.3157 0.9234 0.057 Uiso 1 1 calc R . .
C6S C 0.4086(7) 0.3155(4) 0.9821(4) 0.045(2) Uiso 1 1 d . . .
H6S1 H 0.3401 0.3239 0.9746 0.067 Uiso 1 1 calc R . .
H6S2 H 0.4436 0.3479 0.9929 0.067 Uiso 1 1 calc R . .
H6S3 H 0.4143 0.2893 1.0109 0.067 Uiso 1 1 calc R . .
O7S O 0.0303(7) 0.5774(4) 0.8376(4) 0.023(2) Uiso 0.50 1 d P . .
H7S H 0.0213 0.5747 0.8044 0.035 Uiso 0.50 1 calc PR . .
C7S C -0.0273(10) 0.5413(6) 0.8624(6) 0.022(3) Uiso 0.50 1 d P . .
H7S1 H 0.0069 0.5280 0.8947 0.033 Uiso 0.50 1 calc PR . .
H7S2 H -0.0421 0.5116 0.8382 0.033 Uiso 0.50 1 calc PR . .
H7S3 H -0.0878 0.5585 0.8719 0.033 Uiso 0.50 1 calc PR . .
O8S O 0.1666(5) 0.5381(3) 0.6814(3) 0.071(2) Uiso 1 1 d . . .
H8S H 0.1865 0.5172 0.7056 0.106 Uiso 1 1 calc R . .
C8S C 0.1522(12) 0.5093(7) 0.6324(7) 0.116(6) Uiso 1 1 d . . .
H8S1 H 0.1356 0.5342 0.6034 0.175 Uiso 1 1 calc R . .
H8S2 H 0.0992 0.4838 0.6357 0.175 Uiso 1 1 calc R . .
H8S3 H 0.2118 0.4903 0.6245 0.175 Uiso 1 1 calc R . .
O1W O 0.0004(5) 0.5689(3) 0.7303(3) 0.0544(19) Uani 1 1 d . . .
H1W1 H -0.0441 0.5411 0.7279 0.065 Uiso 1 1 d R . .
H2W1 H 0.0527 0.5603 0.7033 0.071 Uiso 1 1 d R . .
O2W O 0.3590(7) 0.3684(4) 0.6164(4) 0.015(2) Uiso 0.45 1 d P A 1
O2W' O 0.3327(10) 0.4045(6) 0.6122(6) 0.023(3) Uiso 0.35 1 d P B 2
O2W" O 0.3559(15) 0.4028(9) 0.6423(10) 0.010(5) Uiso 0.20 1 d P C 3

loop_
_atom_site_aniso_label
_atom_site_aniso_U_11
_atom_site_aniso_U_22
_atom_site_aniso_U_33
_atom_site_aniso_U_23
_atom_site_aniso_U_13
_atom_site_aniso_U_12
Ni11 0.0128(4) 0.0279(6) 0.0170(5) -0.0069(4) 0.0045(4) 0.0009(4)
Ni12 0.0149(5) 0.0218(6) 0.0160(5) -0.0045(4) 0.0027(4) 0.0020(4)
Ni13 0.0147(5) 0.0237(6) 0.0201(5) -0.0078(4) 0.0070(4) -0.0023(4)
Ni21 0.0123(4) 0.0219(6) 0.0200(5) -0.0040(4) 0.0055(4) -0.0020(4)
Ni22 0.0133(4) 0.0201(5) 0.0173(5) -0.0049(4) 0.0039(4) -0.0015(4)
Ni23 0.0147(5) 0.0203(6) 0.0250(6) -0.0069(4) 0.0088(4) -0.0031(4)
Cl1 0.0218(9) 0.0222(10) 0.0235(10) -0.0046(8) 0.0081(8) -0.0005(7)
N101 0.015(3) 0.029(4) 0.017(3) -0.009(3) 0.003(3) 0.002(3)
N102 0.021(3) 0.025(4) 0.020(4) -0.006(3) 0.005(3) 0.004(3)
N103 0.018(3) 0.035(4) 0.013(3) -0.002(3) 0.005(3) -0.001(3)
N104 0.024(3) 0.021(4) 0.012(3) -0.003(3) 0.004(3) 0.003(3)
N201 0.011(3) 0.030(4) 0.019(3) 0.000(3) 0.001(2) -0.001(3)
N202 0.016(3) 0.029(4) 0.016(3) -0.001(3) 0.004(3) -0.003(3)
N203 0.019(3) 0.024(4) 0.012(3) -0.001(3) 0.002(2) -0.001(3)
N204 0.023(3) 0.023(4) 0.014(3) -0.006(3) 0.003(3) -0.005(3)
O101 0.017(3) 0.030(3) 0.025(3) -0.002(3) 0.010(2) 0.004(2)
O102 0.014(2) 0.023(3) 0.025(3) -0.007(2) -0.003(2) 0.002(2)
O103 0.017(2) 0.024(3) 0.018(3) 0.001(2) 0.002(2) 0.001(2)
O201 0.016(2) 0.027(3) 0.027(3) -0.013(2) 0.008(2) -0.002(2)
O202 0.015(2) 0.021(3) 0.024(3) -0.008(2) -0.001(2) 0.000(2)
O203 0.016(2) 0.022(3) 0.019(3) -0.005(2) 0.005(2) -0.003(2)
O1H 0.016(2) 0.027(3) 0.014(3) -0.003(2) 0.006(2) -0.001(2)
O2H 0.014(2) 0.021(3) 0.020(3) -0.008(2) 0.006(2) 0.000(2)
O11 0.016(3) 0.039(4) 0.021(3) -0.009(3) 0.001(2) -0.002(2)
O13 0.016(3) 0.034(3) 0.013(3) -0.007(2) 0.004(2) -0.004(2)
O21 0.022(3) 0.021(3) 0.028(3) 0.000(2) 0.005(2) -0.004(2)
O23 0.018(3) 0.032(3) 0.030(3) -0.002(3) 0.011(2) 0.003(2)
O31 0.023(3) 0.022(3) 0.032(3) -0.009(3) 0.010(2) -0.006(2)
O33 0.021(3) 0.021(3) 0.037(3) -0.010(3) 0.015(2) -0.003(2)
O3W 0.017(3) 0.022(3) 0.021(3) -0.001(2) 0.004(2) 0.001(2)
O4W 0.017(2) 0.014(3) 0.022(3) -0.006(2) 0.006(2) -0.001(2)
C10 0.022(4) 0.021(4) 0.024(4) 0.002(4) 0.003(3) -0.008(3)
C11 0.023(4) 0.039(5) 0.020(4) -0.007(4) -0.002(3) -0.001(4)
C20 0.016(4) 0.028(5) 0.028(5) -0.008(4) 0.009(3) -0.001(3)
C21 0.030(4) 0.033(5) 0.034(5) 0.004(4) 0.005(4) -0.005(4)
C30 0.032(5) 0.023(5) 0.029(5) -0.007(4) 0.016(4) -0.004(4)
C31 0.039(5) 0.018(5) 0.108(9) -0.011(5) 0.041(6) -0.001(4)
C100 0.017(4) 0.028(5) 0.021(4) -0.013(4) 0.002(3) -0.010(3)
C101 0.022(4) 0.028(5) 0.019(4) -0.011(4) -0.001(3) -0.003(3)
C102 0.029(4) 0.020(5) 0.038(5) -0.011(4) 0.001(4) 0.000(3)
C103 0.040(5) 0.032(5) 0.026(5) 0.001(4) 0.008(4) -0.001(4)
Br11 0.0578(6) 0.0340(6) 0.0478(6) 0.0055(5) 0.0187(5) 0.0056(4)
C104 0.024(4) 0.031(5) 0.027(5) -0.008(4) 0.008(3) -0.010(4)
C105 0.017(4) 0.035(5) 0.024(4) -0.011(4) 0.002(3) -0.004(3)
C106 0.018(4) 0.034(5) 0.018(4) -0.004(4) 0.011(3) -0.006(3)
C107 0.015(4) 0.038(5) 0.027(5) -0.012(4) 0.011(3) 0.002(3)
C108 0.010(3) 0.041(5) 0.022(4) -0.014(4) 0.006(3) 0.001(3)
C109 0.020(4) 0.039(5) 0.017(4) 0.000(4) 0.003(3) 0.015(4)
C110 0.022(4) 0.035(5) 0.008(4) 0.001(3) -0.001(3) 0.010(3)
C111 0.028(4) 0.021(5) 0.025(4) 0.000(4) 0.007(3) 0.012(3)
C112 0.021(4) 0.027(5) 0.029(5) -0.002(4) 0.006(3) 0.002(3)
C113 0.030(4) 0.023(4) 0.014(4) -0.011(3) 0.005(3) -0.007(3)
C114 0.013(3) 0.036(5) 0.007(4) -0.002(3) -0.001(3) -0.001(3)
C115 0.026(4) 0.033(5) 0.017(4) -0.014(4) 0.004(3) -0.005(4)
C116 0.016(4) 0.041(5) 0.017(4) -0.015(4) 0.007(3) -0.014(3)
Br12 0.0158(4) 0.0734(7) 0.0427(6) -0.0351(5) 0.0011(4) -0.0004(4)
C117 0.014(4) 0.039(5) 0.025(4) -0.001(4) 0.002(3) 0.003(3)
C118 0.018(4) 0.029(5) 0.022(4) 0.000(4) 0.003(3) -0.004(3)
C119 0.019(4) 0.025(5) 0.014(4) 0.001(3) 0.006(3) -0.005(3)
C120 0.020(4) 0.029(5) 0.012(4) 0.000(3) 0.007(3) 0.006(3)
C121 0.018(4) 0.026(4) 0.013(4) -0.008(3) 0.003(3) -0.002(3)
C122 0.024(4) 0.025(5) 0.021(4) -0.001(4) 0.006(3) -0.005(3)
C123 0.027(4) 0.025(5) 0.009(4) -0.004(3) 0.000(3) -0.009(3)
Br13 0.0344(4) 0.0377(5) 0.0180(4) -0.0078(4) 0.0138(3) -0.0061(4)
C124 0.033(4) 0.029(5) 0.017(4) -0.004(4) 0.002(3) -0.006(4)
C125 0.016(4) 0.037(5) 0.024(4) 0.004(4) -0.004(3) 0.000(3)
C126 0.016(4) 0.025(4) 0.014(4) -0.006(3) 0.006(3) 0.000(3)
C200 0.032(4) 0.017(4) 0.019(4) 0.000(3) 0.007(3) 0.006(3)
C201 0.030(4) 0.022(5) 0.034(5) -0.006(4) 0.010(4) -0.003(4)
C202 0.053(5) 0.020(5) 0.022(5) -0.005(4) 0.011(4) -0.010(4)
C203 0.060(6) 0.019(5) 0.022(5) -0.002(4) 0.017(4) -0.002(4)
Br21 0.1094(9) 0.0270(6) 0.0384(6) -0.0136(4) 0.0402(6) -0.0155(5)
C204 0.059(6) 0.016(5) 0.022(5) 0.003(4) 0.019(4) 0.009(4)
C205 0.032(4) 0.019(4) 0.014(4) 0.001(3) 0.007(3) 0.003(3)
C206 0.020(4) 0.024(5) 0.021(4) 0.002(4) 0.012(3) 0.006(3)
C207 0.013(4) 0.024(5) 0.033(5) 0.002(4) 0.006(3) 0.002(3)
C208 0.008(3) 0.036(5) 0.026(4) 0.003(4) 0.002(3) -0.002(3)
C209 0.023(4) 0.031(5) 0.014(4) -0.005(3) 0.003(3) -0.007(3)
C210 0.025(4) 0.027(5) 0.012(4) -0.006(3) -0.002(3) -0.006(3)
C211 0.022(4) 0.010(4) 0.035(5) -0.006(3) 0.002(3) -0.006(3)
C212 0.028(4) 0.020(5) 0.032(5) 0.004(4) 0.006(4) -0.002(3)
C213 0.023(4) 0.022(4) 0.021(4) 0.005(3) 0.002(3) 0.003(3)
C214 0.019(4) 0.035(5) 0.014(4) -0.005(4) 0.003(3) -0.001(3)
C215 0.014(4) 0.050(6) 0.019(4) 0.006(4) 0.006(3) -0.001(4)
C216 0.006(4) 0.072(7) 0.031(5) 0.011(5) 0.009(3) 0.003(4)
Br22 0.0147(4) 0.0737(8) 0.0536(6) 0.0335(5) 0.0003(4) -0.0010(4)
C217 0.011(4) 0.041(6) 0.033(5) 0.001(4) 0.006(3) -0.007(3)
C218 0.025(4) 0.033(5) 0.022(4) -0.001(4) 0.010(3) -0.001(4)
C219 0.014(4) 0.031(5) 0.011(4) -0.010(3) 0.001(3) 0.003(3)
C220 0.020(4) 0.028(5) 0.017(4) -0.001(3) 0.004(3) -0.004(3)
C221 0.017(4) 0.024(4) 0.018(4) 0.001(3) 0.004(3) 0.002(3)
C222 0.016(4) 0.030(5) 0.028(5) -0.001(4) -0.001(3) 0.000(3)
C223 0.028(4) 0.042(6) 0.022(5) 0.010(4) 0.009(3) 0.005(4)
Br23 0.0289(4) 0.0663(7) 0.0253(5) 0.0147(4) 0.0072(4) -0.0026(4)
C224 0.028(4) 0.066(7) 0.020(5) -0.007(4) 0.005(4) -0.008(4)
C225 0.028(4) 0.051(6) 0.021(5) -0.012(4) -0.001(4) -0.011(4)
C226 0.015(4) 0.037(5) 0.020(4) -0.013(4) 0.003(3) -0.004(3)
O1S 0.053(4) 0.061(5) 0.027(4) 0.002(3) -0.001(3) -0.007(3)
C1S 0.052(6) 0.034(6) 0.032(5) 0.000(4) -0.005(4) -0.004(4)
O2S 0.040(4) 0.061(5) 0.097(6) 0.017(4) 0.020(4) 0.020(4)
C2S 0.054(7) 0.081(9) 0.058(7) 0.014(6) 0.018(5) 0.025(6)
O3S 0.047(4) 0.050(4) 0.029(4) -0.020(3) -0.004(3) -0.006(3)
C3S 0.053(7) 0.069(8) 0.069(8) -0.014(7) -0.015(6) -0.006(6)
O4S 0.046(4) 0.070(5) 0.062(5) -0.017(4) -0.012(4) -0.007(4)
C4S 0.105(11) 0.078(10) 0.099(11) -0.050(9) -0.042(9) 0.023(8)
O5S 0.039(4) 0.048(5) 0.102(7) 0.022(4) -0.006(4) -0.019(3)
C5S 0.102(11) 0.133(14) 0.067(10) -0.018(9) -0.003(8) -0.022(10)
O1W 0.043(4) 0.042(4) 0.078(5) 0.011(4) 0.008(4) 0.003(3)

loop_
_atom_type_symbol
_atom_type_description
_atom_type_scat_dispersion_real
_atom_type_scat_dispersion_imag
_atom_type_scat_source
C C 0.0033 0.0016 'International Tables Vol C Tables 4.2.6.8 and 6.1.1.4'
H H 0.0000 0.0000 'International Tables Vol C Tables 4.2.6.8 and 6.1.1.4'
N N 0.0061 0.0033 'International Tables Vol C Tables 4.2.6.8 and 6.1.1.4'
O O 0.0106 0.0060 'International Tables Vol C Tables 4.2.6.8 and 6.1.1.4'
Cl Cl 0.1484 0.1585 'International Tables Vol C Tables 4.2.6.8 and 6.1.1.4'
Ni Ni 0.3393 1.1124 'International Tables Vol C Tables 4.2.6.8 and 6.1.1.4'
Br Br -0.2901 2.4595 'International Tables Vol C Tables 4.2.6.8 and 6.1.1.4'

loop_
_geom_angle_atom_site_label_1
_geom_angle_atom_site_label_2
_geom_angle_atom_site_label_3
_geom_angle
O101 Ni11 N101 90.8(2)
O101 Ni11 O1H 82.9(2)
N101 Ni11 O1H 172.3(2)
O101 Ni11 O11 92.1(2)
N101 Ni11 O11 88.3(2)
O1H Ni11 O11 96.25(19)
O101 Ni11 N103 175.6(2)
N101 Ni11 N103 85.3(2)
O1H Ni11 N103 101.1(2)
O11 Ni11 N103 85.7(2)
O101 Ni11 O103 91.1(2)
N101 Ni11 O103 93.9(2)
O1H Ni11 O103 81.91(18)
O11 Ni11 O103 176.1(2)
N103 Ni11 O103 91.3(2)
O101 Ni11 Ni13 43.42(14)
N101 Ni11 Ni13 131.27(19)
O1H Ni11 Ni13 44.37(14)
O11 Ni11 Ni13 79.58(14)
N103 Ni11 Ni13 139.42(16)
O103 Ni11 Ni13 101.28(13)
O102 Ni12 N102 89.9(2)
O102 Ni12 O103 90.3(2)
N102 Ni12 O103 97.6(2)
O102 Ni12 O1H 92.06(19)
N102 Ni12 O1H 178.0(2)
O103 Ni12 O1H 82.13(19)
O102 Ni12 N104 172.0(2)
N102 Ni12 N104 82.2(2)
O103 Ni12 N104 89.2(2)
O1H Ni12 N104 95.8(2)
O102 Ni12 Cl1 89.48(15)
N102 Ni12 Cl1 87.65(18)
O103 Ni12 Cl1 174.74(15)
O1H Ni12 Cl1 92.64(14)
N104 Ni12 Cl1 91.80(16)
O13 Ni13 O101 92.31(19)
O13 Ni13 O31 85.5(2)
O101 Ni13 O31 96.6(2)
O13 Ni13 O3W 170.57(19)
O101 Ni13 O3W 96.5(2)
O31 Ni13 O3W 90.1(2)
O13 Ni13 O1H 95.9(2)
O101 Ni13 O1H 80.6(2)
O31 Ni13 O1H 177.0(2)
O3W Ni13 O1H 88.98(19)
O13 Ni13 O4W 90.39(18)
O101 Ni13 O4W 175.1(2)
O31 Ni13 O4W 87.6(2)
O3W Ni13 O4W 81.12(18)
O1H Ni13 O4W 95.03(19)
O13 Ni13 Ni11 80.01(14)
O101 Ni13 Ni11 41.90(15)
O31 Ni13 Ni11 134.48(15)
O3W Ni13 Ni11 108.91(14)
O1H Ni13 Ni11 43.46(13)
O4W Ni13 Ni11 134.92(14)
N201 Ni21 O201 91.6(2)
N201 Ni21 O2H 173.2(2)
O201 Ni21 O2H 82.57(19)
N201 Ni21 O21 87.7(2)
O201 Ni21 O21 92.7(2)
O2H Ni21 O21 96.1(2)
N201 Ni21 N203 85.1(2)
O201 Ni21 N203 176.4(2)
O2H Ni21 N203 100.8(2)
O21 Ni21 N203 85.8(2)
N201 Ni21 O203 94.0(2)
O201 Ni21 O203 91.0(2)
O2H Ni21 O203 82.62(19)
O21 Ni21 O203 175.9(2)
N203 Ni21 O203 90.6(2)
N201 Ni21 Ni23 131.66(19)
O201 Ni21 Ni23 43.36(14)
O2H Ni21 Ni23 44.18(14)
O21 Ni21 Ni23 79.80(14)
N203 Ni21 Ni23 139.19(16)
O203 Ni21 Ni23 101.75(13)
O202 Ni22 N202 90.0(2)
O202 Ni22 O2H 90.87(19)
N202 Ni22 O2H 179.1(2)
O202 Ni22 O203 91.26(19)
N202 Ni22 O203 97.0(2)
O2H Ni22 O203 82.66(19)
O202 Ni22 N204 172.8(2)
N202 Ni22 N204 82.9(2)
O2H Ni22 N204 96.3(2)
O203 Ni22 N204 88.7(2)
O202 Ni22 Cl1 89.43(14)
N202 Ni22 Cl1 87.26(17)
O2H Ni22 Cl1 93.11(14)
O203 Ni22 Cl1 175.73(15)
N204 Ni22 Cl1 91.10(16)
O23 Ni23 O201 92.8(2)
O23 Ni23 O33 83.7(2)
O201 Ni23 O33 98.2(2)
O23 Ni23 O2H 95.6(2)
O201 Ni23 O2H 80.6(2)
O33 Ni23 O2H 178.67(19)
O23 Ni23 O3W 88.64(19)
O201 Ni23 O3W 173.6(2)
O33 Ni23 O3W 88.2(2)
O2H Ni23 O3W 92.98(19)
O23 Ni23 O4W 168.2(2)
O201 Ni23 O4W 98.24(19)
O33 Ni23 O4W 90.6(2)
O2H Ni23 O4W 90.30(19)
O3W Ni23 O4W 80.88(18)
O23 Ni23 Ni21 79.99(15)
O201 Ni23 Ni21 42.16(14)
O33 Ni23 Ni21 135.41(14)
O2H Ni23 Ni21 43.29(13)
O3W Ni23 Ni21 132.23(14)
O4W Ni23 Ni21 111.07(14)
Ni12 Cl1 Ni22 130.38(9)
C106 N101 C107 119.1(6)
C106 N101 Ni11 127.5(5)
C107 N101 Ni11 113.4(5)
C113 N102 C112 118.5(6)
C113 N102 Ni12 125.3(5)
C112 N102 Ni12 115.0(5)
C120 N103 C108 114.5(6)
C120 N103 C109 101.8(6)
C108 N103 C109 110.7(6)
C120 N103 Ni11 114.1(4)
C108 N103 Ni11 102.9(5)
C109 N103 Ni11 113.2(4)
C111 N104 C120 113.7(5)
C111 N104 C110 109.8(6)
C120 N104 C110 100.5(5)
C111 N104 Ni12 103.7(4)
C120 N104 Ni12 114.9(4)
C110 N104 Ni12 114.5(4)
C206 N201 C207 119.4(6)
C206 N201 Ni21 127.1(5)
C207 N201 Ni21 113.5(5)
C213 N202 C212 118.7(7)
C213 N202 Ni22 125.8(5)
C212 N202 Ni22 114.1(5)
C220 N203 C209 102.2(6)
C220 N203 C208 113.4(6)
C209 N203 C208 110.7(5)
C220 N203 Ni21 114.9(4)
C209 N203 Ni21 112.6(4)
C208 N203 Ni21 103.4(4)
C211 N204 C220 112.6(6)
C211 N204 C210 109.9(6)
C220 N204 C210 101.4(5)
C211 N204 Ni22 103.3(4)
C220 N204 Ni22 115.7(4)
C210 N204 Ni22 114.2(4)
C100 O101 Ni11 127.7(4)
C100 O101 Ni13 137.3(5)
Ni11 O101 Ni13 94.7(2)
C119 O102 Ni12 127.8(5)
C126 O103 Ni12 119.1(4)
C126 O103 Ni11 113.0(4)
Ni12 O103 Ni11 92.42(19)
C200 O201 Ni21 127.4(5)
C200 O201 Ni23 136.5(5)
Ni21 O201 Ni23 94.5(2)
C219 O202 Ni22 126.9(5)
C226 O203 Ni22 118.1(4)
C226 O203 Ni21 114.4(4)
Ni22 O203 Ni21 91.14(19)
Ni11 O1H Ni13 92.2(2)
Ni11 O1H Ni12 94.16(19)
Ni13 O1H Ni12 137.7(2)
Ni11 O1H H1 141.9
Ni13 O1H H1 96.3
Ni12 O1H H1 103.9
Ni21 O2H Ni23 92.54(19)
Ni21 O2H Ni22 94.4(2)
Ni23 O2H Ni22 137.7(2)
Ni21 O2H H2 150.6
Ni23 O2H H2 88.7
Ni22 O2H H2 104.4
C10 O11 Ni11 126.1(5)
C10 O13 Ni13 127.5(5)
C20 O21 Ni21 127.4(5)
C20 O23 Ni23 129.3(5)
C30 O31 Ni13 129.2(5)
C30 O33 Ni23 128.1(5)
Ni13 O3W Ni23 97.2(2)
Ni13 O3W H3WA 123.2
Ni23 O3W H3WA 112.7
Ni13 O3W H3WB 124.0
Ni23 O3W H3WB 114.6
H3WA O3W H3WB 86.3
Ni23 O4W Ni13 95.9(2)
Ni23 O4W H4wA 106.4
Ni13 O4W H4wA 103.9
Ni23 O4W H4wB 89.4
Ni13 O4W H4wB 112.8
H4wA O4W H4wB 138.2
O13 C10 O11 126.1(7)
O13 C10 C11 117.8(7)
O11 C10 C11 116.1(6)
C10 C11 H11A 109.5
C10 C11 H11B 109.5
H11A C11 H11B 109.5
C10 C11 H11C 109.5
H11A C11 H11C 109.5
H11B C11 H11C 109.5
O21 C20 O23 123.4(7)
O21 C20 C21 118.0(6)
O23 C20 C21 118.5(7)
C20 C21 H21A 109.5
C20 C21 H21B 109.5
H21A C21 H21B 109.5
C20 C21 H21C 109.5
H21A C21 H21C 109.5
H21B C21 H21C 109.5
O33 C30 O31 125.7(8)
O33 C30 C31 117.3(7)
O31 C30 C31 117.1(7)
C30 C31 H31A 109.5
C30 C31 H31B 109.5
H31A C31 H31B 109.5
C30 C31 H31C 109.5
H31A C31 H31C 109.5
H31B C31 H31C 109.5
O101 C100 C101 119.9(6)
O101 C100 C105 123.0(7)
C101 C100 C105 117.1(7)
C102 C101 C100 122.2(7)
C102 C101 H101 118.9
C100 C101 H101 118.9
C103 C102 C101 119.5(8)
C103 C102 H102 120.3
C101 C102 H102 120.3
C102 C103 C104 120.6(8)
C102 C103 Br11 119.1(6)
C104 C103 Br11 120.3(6)
C103 C104 C105 120.8(7)
C103 C104 H104 119.6
C105 C104 H104 119.6
C104 C105 C100 119.7(7)
C104 C105 C106 116.5(7)
C100 C105 C106 123.7(7)
N101 C106 C105 125.7(7)
N101 C106 H106 117.1
C105 C106 H106 117.1
N101 C107 C108 109.4(6)
N101 C107 H10A 109.8
C108 C107 H10A 109.8
N101 C107 H10B 109.8
C108 C107 H10B 109.8
H10A C107 H10B 108.3
N103 C108 C107 113.0(6)
N103 C108 H10C 109.0
C107 C108 H10C 109.0
N103 C108 H10D 109.0
C107 C108 H10D 109.0
H10C C108 H10D 107.8
N103 C109 C110 104.2(6)
N103 C109 H10E 110.9
C110 C109 H10E 110.9
N103 C109 H10F 110.9
C110 C109 H10F 110.9
H10E C109 H10F 108.9
N104 C110 C109 105.4(6)
N104 C110 H11D 110.7
C109 C110 H11D 110.7
N104 C110 H11E 110.7
C109 C110 H11E 110.7
H11D C110 H11E 108.8
N104 C111 C112 111.4(6)
N104 C111 H11F 109.4
C112 C111 H11F 109.4
N104 C111 H11G 109.4
C112 C111 H11G 109.4
H11F C111 H11G 108.0
N102 C112 C111 108.5(6)
N102 C112 H11H 110.0
C111 C112 H11H 110.0
N102 C112 H11I 110.0
C111 C112 H11I 110.0
H11H C112 H11I 108.4
N102 C113 C114 126.2(7)
N102 C113 H113 116.9
C114 C113 H113 116.9
C119 C114 C115 120.6(7)
C119 C114 C113 123.9(6)
C115 C114 C113 115.5(7)
C116 C115 C114 119.1(7)
C116 C115 H115 120.4
C114 C115 H115 120.4
C117 C116 C115 121.7(7)
C117 C116 Br12 119.1(6)
C115 C116 Br12 119.2(6)
C116 C117 C118 120.1(7)
C116 C117 H117 119.9
C118 C117 H117 119.9
C117 C118 C119 120.6(7)
C117 C118 H118 119.7
C119 C118 H118 119.7
O102 C119 C114 124.3(7)
O102 C119 C118 117.9(7)
C114 C119 C118 117.9(7)
N103 C120 N104 102.1(5)
N103 C120 C121 113.6(6)
N104 C120 C121 114.8(6)
N103 C120 H120 108.7
N104 C120 H120 108.7
C121 C120 H120 108.7
C122 C121 C126 121.5(7)
C122 C121 C120 117.5(7)
C126 C121 C120 120.7(6)
C123 C122 C121 118.3(7)
C123 C122 H122 120.9
C121 C122 H122 120.9
C124 C123 C122 121.2(7)
C124 C123 Br13 120.1(5)
C122 C123 Br13 118.7(6)
C123 C124 C125 120.2(7)
C123 C124 H124 119.9
C125 C124 H124 119.9
C124 C125 C126 121.2(7)
C124 C125 H125 119.4
C126 C125 H125 119.4
O103 C126 C121 121.2(6)
O103 C126 C125 121.2(7)
C121 C126 C125 117.5(6)
O201 C200 C205 122.5(7)
O201 C200 C201 118.9(7)
C205 C200 C201 118.5(7)
C202 C201 C200 120.7(7)
C202 C201 H201 119.6
C200 C201 H201 119.6
C201 C202 C203 120.2(8)
C201 C202 H202 119.9
C203 C202 H202 119.9
C204 C203 C202 121.3(7)
C204 C203 Br21 118.8(6)
C202 C203 Br21 119.9(6)
C203 C204 C205 119.6(8)
C203 C204 H204 120.2
C205 C204 H204 120.2
C200 C205 C204 119.7(7)
C200 C205 C206 126.1(7)
C204 C205 C206 114.2(7)
N201 C206 C205 124.7(7)
N201 C206 H206 117.7
C205 C206 H206 117.7
N201 C207 C208 109.7(6)
N201 C207 H20A 109.7
C208 C207 H20A 109.7
N201 C207 H20B 109.7
C208 C207 H20B 109.7
H20A C207 H20B 108.2
N203 C208 C207 111.6(6)
N203 C208 H20C 109.3
C207 C208 H20C 109.3
N203 C208 H20D 109.3
C207 C208 H20D 109.3
H20C C208 H20D 108.0
N203 C209 C210 104.7(6)
N203 C209 H20E 110.8
C210 C209 H20E 110.8
N203 C209 H20F 110.8
C210 C209 H20F 110.8
H20E C209 H20F 108.9
N204 C210 C209 103.8(6)
N204 C210 H21D 111.0
C209 C210 H21D 111.0
N204 C210 H21E 111.0
C209 C210 H21E 111.0
H21D C210 H21E 109.0
N204 C211 C212 111.6(6)
N204 C211 H21F 109.3
C212 C211 H21F 109.3
N204 C211 H21G 109.3
C212 C211 H21G 109.3
H21F C211 H21G 108.0
N202 C212 C211 108.6(6)
N202 C212 H21H 110.0
C211 C212 H21H 110.0
N202 C212 H21I 110.0
C211 C212 H21I 110.0
H21H C212 H21I 108.4
N202 C213 C214 124.8(7)
N202 C213 H213 117.6
C214 C213 H213 117.6
C219 C214 C215 120.5(7)
C219 C214 C213 125.1(7)
C215 C214 C213 114.4(7)
C216 C215 C214 120.1(8)
C216 C215 H215 120.0
C214 C215 H215 120.0
C217 C216 C215 119.5(7)
C217 C216 Br22 120.5(6)
C215 C216 Br22 120.0(7)
C218 C217 C216 121.0(7)
C218 C217 H217 119.5
C216 C217 H217 119.5
C217 C218 C219 122.0(8)
C217 C218 H218 119.0
C219 C218 H218 119.0
O202 C219 C214 123.4(7)
O202 C219 C218 119.7(7)
C214 C219 C218 116.9(7)
N203 C220 N204 101.1(5)
N203 C220 C221 114.3(6)
N204 C220 C221 114.5(6)
N203 C220 H220 108.9
N204 C220 H220 108.9
C221 C220 H220 108.9
C222 C221 C226 121.9(7)
C222 C221 C220 117.5(7)
C226 C221 C220 120.5(7)
C223 C222 C221 119.1(7)
C223 C222 H222 120.5
C221 C222 H222 120.5
C222 C223 C224 121.0(7)
C222 C223 Br23 119.6(6)
C224 C223 Br23 119.4(6)
C225 C224 C223 119.6(8)
C225 C224 H224 120.2
C223 C224 H224 120.2
C224 C225 C226 121.3(8)
C224 C225 H225 119.4
C226 C225 H225 119.4
O203 C226 C221 121.9(7)
O203 C226 C225 121.0(7)
C221 C226 C225 117.1(7)
C1S O1S H1S 109.5
O1S C1S H1S1 109.5
O1S C1S H1S2 109.5
H1S1 C1S H1S2 109.5
O1S C1S H1S3 109.5
H1S1 C1S H1S3 109.5
H1S2 C1S H1S3 109.5
C2S O2S H2S 109.5
O2S C2S H2S1 109.5
O2S C2S H2S2 109.5
H2S1 C2S H2S2 109.5
O2S C2S H2S3 109.5
H2S1 C2S H2S3 109.5
H2S2 C2S H2S3 109.5
C3S O3S H3S 109.5
O3S C3S H3S1 109.5
O3S C3S H3S2 109.5
H3S1 C3S H3S2 109.5
O3S C3S H3S3 109.5
H3S1 C3S H3S3 109.5
H3S2 C3S H3S3 109.5
C4S O4S H4S 109.5
O4S C4S H4S1 109.5
O4S C4S H4S2 109.5
H4S1 C4S H4S2 109.5
O4S C4S H4S3 109.5
H4S1 C4S H4S3 109.5
H4S2 C4S H4S3 109.5
C5S O5S H5S 109.5
O5S C5S H5S1 109.5
O5S C5S H5S2 109.5
H5S1 C5S H5S2 109.5
O5S C5S H5S3 109.5
H5S1 C5S H5S3 109.5
H5S2 C5S H5S3 109.5
C6S O6S H6S 109.5
O6S C6S H6S1 109.5
O6S C6S H6S2 109.5
H6S1 C6S H6S2 109.5
O6S C6S H6S3 109.5
H6S1 C6S H6S3 109.5
H6S2 C6S H6S3 109.5
C7S O7S H7S 109.5
O7S C7S H7S1 109.5
O7S C7S H7S2 109.5
H7S1 C7S H7S2 109.5
O7S C7S H7S3 109.5
H7S1 C7S H7S3 109.5
H7S2 C7S H7S3 109.5
C8S O8S H8S 109.5
O8S C8S H8S1 109.5
O8S C8S H8S2 109.5
H8S1 C8S H8S2 109.5
O8S C8S H8S3 109.5
H8S1 C8S H8S3 109.5
H8S2 C8S H8S3 109.5
H1W1 O1W H2W1 106.1

loop_
_geom_bond_atom_site_label_1
_geom_bond_atom_site_label_2
_geom_bond_distance
Ni11 O101 1.983(5)
Ni11 N101 1.988(6)
Ni11 O1H 2.037(5)
Ni11 O11 2.059(5)
Ni11 N103 2.113(6)
Ni11 O103 2.114(5)
Ni11 Ni13 2.9599(13)
Ni12 O102 2.006(5)
Ni12 N102 2.021(6)
Ni12 O103 2.063(5)
Ni12 O1H 2.080(5)
Ni12 N104 2.181(6)
Ni12 Cl1 2.471(2)
Ni13 O13 2.025(5)
Ni13 O101 2.041(5)
Ni13 O31 2.041(5)
Ni13 O3W 2.061(5)
Ni13 O1H 2.071(5)
Ni13 O4W 2.100(5)
Ni21 N201 1.986(6)
Ni21 O201 1.997(5)
Ni21 O2H 2.036(5)
Ni21 O21 2.074(5)
Ni21 N203 2.121(6)
Ni21 O203 2.128(5)
Ni21 Ni23 2.9670(13)
Ni22 O202 1.997(5)
Ni22 N202 2.020(6)
Ni22 O2H 2.071(5)
Ni22 O203 2.092(5)
Ni22 N204 2.177(6)
Ni22 Cl1 2.4899(19)
Ni23 O23 2.020(5)
Ni23 O201 2.043(5)
Ni23 O33 2.059(5)
Ni23 O2H 2.070(5)
Ni23 O3W 2.084(5)
Ni23 O4W 2.087(5)
N101 C106 1.259(10)
N101 C107 1.469(9)
N102 C113 1.303(9)
N102 C112 1.453(9)
N103 C120 1.458(10)
N103 C108 1.483(9)
N103 C109 1.498(9)
N104 C111 1.482(10)
N104 C120 1.495(9)
N104 C110 1.511(9)
N201 C206 1.261(9)
N201 C207 1.459(9)
N202 C213 1.266(9)
N202 C212 1.462(9)
N203 C220 1.466(9)
N203 C209 1.483(9)
N203 C208 1.491(9)
N204 C211 1.486(9)
N204 C220 1.490(9)
N204 C210 1.511(9)
O101 C100 1.325(9)
O102 C119 1.316(8)
O103 C126 1.339(8)
O201 C200 1.318(9)
O202 C219 1.302(8)
O203 C226 1.338(9)
O1H H1 0.6890
O2H H2 0.8511
O11 C10 1.263(9)
O13 C10 1.246(9)
O21 C20 1.267(9)
O23 C20 1.288(8)
O31 C30 1.269(9)
O33 C30 1.262(9)
O3W H3WA 0.8546
O3W H3WB 0.8750
O4W H4wA 0.9126
O4W H4wB 0.9613
C10 C11 1.507(10)
C11 H11A 0.9800
C11 H11B 0.9800
C11 H11C 0.9800
C20 C21 1.474(11)
C21 H21A 0.9800
C21 H21B 0.9800
C21 H21C 0.9800
C30 C31 1.533(12)
C31 H31A 0.9800
C31 H31B 0.9800
C31 H31C 0.9800
C100 C101 1.406(11)
C100 C105 1.420(10)
C101 C102 1.385(11)
C101 H101 0.9500
C102 C103 1.374(11)
C102 H102 0.9500
C103 C104 1.376(11)
C103 Br11 1.909(8)
C104 C105 1.399(11)
C104 H104 0.9500
C105 C106 1.465(11)
C106 H106 0.9500
C107 C108 1.535(11)
C107 H10A 0.9900
C107 H10B 0.9900
C108 H10C 0.9900
C108 H10D 0.9900
C109 C110 1.527(11)
C109 H10E 0.9900
C109 H10F 0.9900
C110 H11D 0.9900
C110 H11E 0.9900
C111 C112 1.532(11)
C111 H11F 0.9900
C111 H11G 0.9900
C112 H11H 0.9900
C112 H11I 0.9900
C113 C114 1.453(10)
C113 H113 0.9500
C114 C119 1.400(10)
C114 C115 1.421(10)
C115 C116 1.376(11)
C115 H115 0.9500
C116 C117 1.355(11)
C116 Br12 1.906(7)
C117 C118 1.404(10)
C117 H117 0.9500
C118 C119 1.412(10)
C118 H118 0.9500
C120 C121 1.516(10)
C120 H120 1.0000
C121 C122 1.398(10)
C121 C126 1.398(10)
C122 C123 1.394(10)
C122 H122 0.9500
C123 C124 1.365(11)
C123 Br13 1.914(7)
C124 C125 1.374(11)
C124 H124 0.9500
C125 C126 1.405(10)
C125 H125 0.9500
C200 C205 1.403(10)
C200 C201 1.421(11)
C201 C202 1.369(11)
C201 H201 0.9500
C202 C203 1.385(11)
C202 H202 0.9500
C203 C204 1.371(12)
C203 Br21 1.919(8)
C204 C205 1.421(10)
C204 H204 0.9500
C205 C206 1.462(11)
C206 H206 0.9500
C207 C208 1.544(11)
C207 H20A 0.9900
C207 H20B 0.9900
C208 H20C 0.9900
C208 H20D 0.9900
C209 C210 1.544(10)
C209 H20E 0.9900
C209 H20F 0.9900
C210 H21D 0.9900
C210 H21E 0.9900
C211 C212 1.525(11)
C211 H21F 0.9900
C211 H21G 0.9900
C212 H21H 0.9900
C212 H21I 0.9900
C213 C214 1.467(10)
C213 H213 0.9500
C214 C219 1.397(11)
C214 C215 1.430(10)
C215 C216 1.393(11)
C215 H215 0.9500
C216 C217 1.381(12)
C216 Br22 1.887(8)
C217 C218 1.365(11)
C217 H217 0.9500
C218 C219 1.432(10)
C218 H218 0.9500
C220 C221 1.514(10)
C220 H220 1.0000
C221 C222 1.397(10)
C221 C226 1.398(10)
C222 C223 1.370(11)
C222 H222 0.9500
C223 C224 1.388(12)
C223 Br23 1.915(8)
C224 C225 1.386(12)
C224 H224 0.9500
C225 C226 1.407(10)
C225 H225 0.9500
O1S C1S 1.445(10)
O1S H1S 0.8400
C1S H1S1 0.9800
C1S H1S2 0.9800
C1S H1S3 0.9800
O2S C2S 1.450(11)
O2S H2S 0.8400
C2S H2S1 0.9800
C2S H2S2 0.9800
C2S H2S3 0.9800
O3S C3S 1.426(11)
O3S H3S 0.8400
C3S H3S1 0.9800
C3S H3S2 0.9800
C3S H3S3 0.9800
O4S C4S 1.403(12)
O4S H4S 0.8400
C4S H4S1 0.9800
C4S H4S2 0.9800
C4S H4S3 0.9800
O5S C5S 1.438(14)
O5S H5S 0.8400
C5S H5S1 0.9800
C5S H5S2 0.9800
C5S H5S3 0.9800
O6S C6S 1.438(10)
O6S H6S 0.8400
C6S H6S1 0.9800
C6S H6S2 0.9800
C6S H6S3 0.9800
O7S C7S 1.376(17)
O7S H7S 0.8400
C7S H7S1 0.9800
C7S H7S2 0.9800
C7S H7S3 0.9800
O8S C8S 1.434(16)
O8S H8S 0.8400
C8S H8S1 0.9800
C8S H8S2 0.9800
C8S H8S3 0.9800
O1W H1W1 0.9319
O1W H2W1 1.0359

loop_
_geom_hbond_atom_site_label_D
_geom_hbond_atom_site_label_H
_geom_hbond_atom_site_label_A
_geom_hbond_distance_DH
_geom_hbond_distance_HA
_geom_hbond_distance_DA
_geom_hbond_angle_DHA
_geom_hbond_site_symmetry_A
O1H H1 O202 0.69 2.85 3.515(7) 162 .
O1H H1 Cl1 0.69 2.98 3.302(5) 113 .
O2H H2 O102 0.85 2.59 3.440(7) 180 .
O3W H3WA O2W 0.85 1.73 2.584(11) 172 .
O3W H3WA O2W' 0.85 2.51 3.335(17) 164 .
O3W H3WA O2W" 0.85 1.99 2.76(2) 149 .
O3W H3WB O102 0.88 1.69 2.521(7) 159 .
O4W H4wA O202 0.91 1.66 2.517(7) 156 .
O4W H4wB O3S 0.96 2.02 2.695(7) 125 .
O1S H1S O103 0.84 2.39 3.220(8) 172 .
O2S H2S O33 0.84 1.96 2.789(8) 168 .
O3S H3S O4W 0.84 2.28 2.695(7) 111 .
O4S H4S O5S 0.84 1.87 2.708(10) 171 .
O5S H5S O31 0.84 1.97 2.798(8) 167 .
O6S H6S O3S 0.84 1.83 2.663(9) 173 .
O7S H7S O1W 0.84 1.88 2.716(12) 180 .
O8S H8S O2S 0.84 1.80 2.639(11) 180 .
O1W H1W1 O4S 0.93 1.83 2.756(10) 170 1_455
O1W H2W1 O8S 1.04 1.78 2.763(10) 157 .

loop_
_geom_torsion_atom_site_label_1
_geom_torsion_atom_site_label_2
_geom_torsion_atom_site_label_3
_geom_torsion_atom_site_label_4
_geom_torsion
O101 Ni11 Ni13 O13 -104.9(3)
N101 Ni11 Ni13 O13 -79.0(3)
O1H Ni11 Ni13 O13 109.7(2)
O11 Ni11 Ni13 O13 -0.5(2)
N103 Ni11 Ni13 O13 70.0(3)
O103 Ni11 Ni13 O13 175.6(2)
N101 Ni11 Ni13 O101 26.0(3)
O1H Ni11 Ni13 O101 -145.3(3)
O11 Ni11 Ni13 O101 104.4(3)
N103 Ni11 Ni13 O101 175.0(3)
O103 Ni11 Ni13 O101 -79.5(3)
O101 Ni11 Ni13 O31 -31.5(3)
N101 Ni11 Ni13 O31 -5.5(3)
O1H Ni11 Ni13 O31 -176.9(3)
O11 Ni11 Ni13 O31 72.9(3)
N103 Ni11 Ni13 O31 143.5(3)
O103 Ni11 Ni13 O31 -111.0(3)
O101 Ni11 Ni13 O3W 78.2(3)
N101 Ni11 Ni13 O3W 104.2(3)
O1H Ni11 Ni13 O3W -67.1(2)
O11 Ni11 Ni13 O3W -177.4(2)
N103 Ni11 Ni13 O3W -106.8(3)
O103 Ni11 Ni13 O3W -1.3(2)
O101 Ni11 Ni13 O1H 145.3(3)
N101 Ni11 Ni13 O1H 171.3(3)
O11 Ni11 Ni13 O1H -110.3(2)
N103 Ni11 Ni13 O1H -39.7(3)
O103 Ni11 Ni13 O1H 65.9(2)
O101 Ni11 Ni13 O4W 174.6(3)
N101 Ni11 Ni13 O4W -159.4(3)
O1H Ni11 Ni13 O4W 29.3(3)
O11 Ni11 Ni13 O4W -81.0(2)
N103 Ni11 Ni13 O4W -10.4(3)
O103 Ni11 Ni13 O4W 95.1(2)
N201 Ni21 Ni23 O23 -78.1(3)
O201 Ni21 Ni23 O23 -105.5(3)
O2H Ni21 Ni23 O23 109.4(2)
O21 Ni21 Ni23 O23 -0.4(2)
N203 Ni21 Ni23 O23 70.7(3)
O203 Ni21 Ni23 O23 175.7(2)
N201 Ni21 Ni23 O201 27.5(3)
O2H Ni21 Ni23 O201 -145.0(3)
O21 Ni21 Ni23 O201 105.1(3)
N203 Ni21 Ni23 O201 176.3(3)
O203 Ni21 Ni23 O201 -78.8(3)
N201 Ni21 Ni23 O33 -7.8(3)
O201 Ni21 Ni23 O33 -35.3(3)
O2H Ni21 Ni23 O33 179.7(3)
O21 Ni21 Ni23 O33 69.9(3)
N203 Ni21 Ni23 O33 141.0(3)
O203 Ni21 Ni23 O33 -114.0(3)
N201 Ni21 Ni23 O2H 172.5(3)
O201 Ni21 Ni23 O2H 145.0(3)
O21 Ni21 Ni23 O2H -109.8(2)
N203 Ni21 Ni23 O2H -38.7(3)
O203 Ni21 Ni23 O2H 66.3(2)
N201 Ni21 Ni23 O3W -157.0(3)
O201 Ni21 Ni23 O3W 175.6(3)
O2H Ni21 Ni23 O3W 30.5(3)
O21 Ni21 Ni23 O3W -79.3(2)
N203 Ni21 Ni23 O3W -8.1(3)
O203 Ni21 Ni23 O3W 96.8(2)
N201 Ni21 Ni23 O4W 106.1(3)
O201 Ni21 Ni23 O4W 78.7(3)
O2H Ni21 Ni23 O4W -66.4(2)
O21 Ni21 Ni23 O4W -176.2(2)
N203 Ni21 Ni23 O4W -105.0(3)
O203 Ni21 Ni23 O4W -0.1(2)
O102 Ni12 Cl1 Ni22 -53.57(17)
N102 Ni12 Cl1 Ni22 -143.47(19)
O1H Ni12 Cl1 Ni22 38.47(16)
N104 Ni12 Cl1 Ni22 134.38(18)
O202 Ni22 Cl1 Ni12 -58.12(17)
N202 Ni22 Cl1 Ni12 -148.14(19)
O2H Ni22 Cl1 Ni12 32.72(16)
N204 Ni22 Cl1 Ni12 129.05(19)
O101 Ni11 N101 C106 -7.1(7)
O11 Ni11 N101 C106 -99.2(7)
N103 Ni11 N101 C106 175.0(7)
O103 Ni11 N101 C106 84.1(7)
Ni13 Ni11 N101 C106 -24.6(8)
O101 Ni11 N101 C107 174.3(5)
O11 Ni11 N101 C107 82.2(5)
N103 Ni11 N101 C107 -3.6(5)
O103 Ni11 N101 C107 -94.6(5)
Ni13 Ni11 N101 C107 156.7(4)
O102 Ni12 N102 C113 -15.9(6)
O103 Ni12 N102 C113 -106.1(6)
N104 Ni12 N102 C113 165.8(6)
Cl1 Ni12 N102 C113 73.6(6)
O102 Ni12 N102 C112 176.8(5)
O103 Ni12 N102 C112 86.5(5)
N104 Ni12 N102 C112 -1.6(5)
Cl1 Ni12 N102 C112 -93.8(5)
N101 Ni11 N103 C120 -100.0(5)
O1H Ni11 N103 C120 75.8(5)
O11 Ni11 N103 C120 171.3(5)
O103 Ni11 N103 C120 -6.2(5)
Ni13 Ni11 N103 C120 102.9(5)
N101 Ni11 N103 C108 24.7(4)
O1H Ni11 N103 C108 -159.5(4)
O11 Ni11 N103 C108 -64.0(4)
O103 Ni11 N103 C108 118.5(4)
Ni13 Ni11 N103 C108 -132.5(4)
N101 Ni11 N103 C109 144.2(5)
O1H Ni11 N103 C109 -40.0(5)
O11 Ni11 N103 C109 55.5(5)
O103 Ni11 N103 C109 -122.0(5)
Ni13 Ni11 N103 C109 -13.0(6)
N102 Ni12 N104 C111 -22.9(4)
O103 Ni12 N104 C111 -120.7(4)
O1H Ni12 N104 C111 157.3(4)
Cl1 Ni12 N104 C111 64.4(4)
O102 Ni12 N104 C120 90.1(16)
N102 Ni12 N104 C120 101.7(5)
O103 Ni12 N104 C120 3.9(5)
O1H Ni12 N104 C120 -78.1(5)
Cl1 Ni12 N104 C120 -170.9(4)
N102 Ni12 N104 C110 -142.6(5)
O103 Ni12 N104 C110 119.6(5)
O1H Ni12 N104 C110 37.6(5)
Cl1 Ni12 N104 C110 -55.2(5)
O201 Ni21 N201 C206 -2.2(7)
O21 Ni21 N201 C206 -94.8(7)
N203 Ni21 N201 C206 179.2(7)
O203 Ni21 N201 C206 88.9(7)
Ni23 Ni21 N201 C206 -20.6(8)
O201 Ni21 N201 C207 177.3(5)
O21 Ni21 N201 C207 84.7(5)
N203 Ni21 N201 C207 -1.3(5)
O203 Ni21 N201 C207 -91.6(5)
Ni23 Ni21 N201 C207 158.9(4)
O202 Ni22 N202 C213 -17.7(6)
O203 Ni22 N202 C213 -109.0(6)
N204 Ni22 N202 C213 163.2(6)
Cl1 Ni22 N202 C213 71.7(6)
O202 Ni22 N202 C212 176.2(5)
O203 Ni22 N202 C212 84.9(5)
N204 Ni22 N202 C212 -2.9(5)
Cl1 Ni22 N202 C212 -94.4(5)
N201 Ni21 N203 C220 -100.5(5)
O2H Ni21 N203 C220 76.0(5)
O21 Ni21 N203 C220 171.4(5)
O203 Ni21 N203 C220 -6.6(5)
Ni23 Ni21 N203 C220 102.4(5)
N201 Ni21 N203 C209 143.1(5)
O2H Ni21 N203 C209 -40.4(5)
O21 Ni21 N203 C209 55.0(5)
O203 Ni21 N203 C209 -123.0(5)
Ni23 Ni21 N203 C209 -14.1(6)
N201 Ni21 N203 C208 23.6(4)
O2H Ni21 N203 C208 -159.9(4)
O21 Ni21 N203 C208 -64.5(4)
O203 Ni21 N203 C208 117.5(4)
Ni23 Ni21 N203 C208 -133.6(4)
N202 Ni22 N204 C211 -22.1(4)
O2H Ni22 N204 C211 158.3(4)
O203 Ni22 N204 C211 -119.3(4)
Cl1 Ni22 N204 C211 65.0(4)
N202 Ni22 N204 C220 101.4(5)
O2H Ni22 N204 C220 -78.2(5)
O203 Ni22 N204 C220 4.3(5)
Cl1 Ni22 N204 C220 -171.5(5)
N202 Ni22 N204 C210 -141.4(5)
O2H Ni22 N204 C210 39.0(5)
O203 Ni22 N204 C210 121.5(5)
Cl1 Ni22 N204 C210 -54.3(5)
N101 Ni11 O101 C100 13.9(6)
O1H Ni11 O101 C100 -161.8(6)
O11 Ni11 O101 C100 102.2(6)
O103 Ni11 O101 C100 -80.1(6)
Ni13 Ni11 O101 C100 174.6(7)
N101 Ni11 O101 Ni13 -160.8(2)
O1H Ni11 O101 Ni13 23.62(19)
O11 Ni11 O101 Ni13 -72.4(2)
O103 Ni11 O101 Ni13 105.3(2)
O13 Ni13 O101 C100 -101.5(7)
O31 Ni13 O101 C100 -15.8(7)
O3W Ni13 O101 C100 75.0(7)
O1H Ni13 O101 C100 162.9(7)
Ni11 Ni13 O101 C100 -173.7(8)
O13 Ni13 O101 Ni11 72.2(2)
O31 Ni13 O101 Ni11 157.9(2)
O3W Ni13 O101 Ni11 -111.2(2)
O1H Ni13 O101 Ni11 -23.35(19)
N102 Ni12 O102 C119 17.0(6)
O103 Ni12 O102 C119 114.6(6)
O1H Ni12 O102 C119 -163.3(6)
Cl1 Ni12 O102 C119 -70.6(5)
O102 Ni12 O103 C126 -127.3(5)
N102 Ni12 O103 C126 -37.4(5)
O1H Ni12 O103 C126 140.6(5)
N104 Ni12 O103 C126 44.7(5)
O102 Ni12 O103 Ni11 114.53(19)
N102 Ni12 O103 Ni11 -155.6(2)
O1H Ni12 O103 Ni11 22.48(18)
N104 Ni12 O103 Ni11 -73.5(2)
O101 Ni11 O103 C126 131.2(5)
N101 Ni11 O103 C126 40.3(5)
O1H Ni11 O103 C126 -146.1(5)
N103 Ni11 O103 C126 -45.1(5)
Ni13 Ni11 O103 C126 173.8(4)
O101 Ni11 O103 Ni12 -105.6(2)
N101 Ni11 O103 Ni12 163.4(2)
O1H Ni11 O103 Ni12 -22.99(19)
N103 Ni11 O103 Ni12 78.1(2)
Ni13 Ni11 O103 Ni12 -63.12(16)
N201 Ni21 O201 C200 7.4(6)
O2H Ni21 O201 C200 -169.0(6)
O21 Ni21 O201 C200 95.2(6)
O203 Ni21 O201 C200 -86.6(6)
Ni23 Ni21 O201 C200 167.2(7)
N201 Ni21 O201 Ni23 -159.8(2)
O2H Ni21 O201 Ni23 23.8(2)
O21 Ni21 O201 Ni23 -72.0(2)
O203 Ni21 O201 Ni23 106.2(2)
O23 Ni23 O201 C200 -93.5(7)
O33 Ni23 O201 C200 -9.4(7)
O2H Ni23 O201 C200 171.3(7)
O4W Ni23 O201 C200 82.4(7)
Ni21 Ni23 O201 C200 -165.2(8)
O23 Ni23 O201 Ni21 71.8(2)
O33 Ni23 O201 Ni21 155.8(2)
O2H Ni23 O201 Ni21 -23.47(19)
O4W Ni23 O201 Ni21 -112.4(2)
N202 Ni22 O202 C219 21.3(6)
O2H Ni22 O202 C219 -159.1(5)
O203 Ni22 O202 C219 118.2(5)
Cl1 Ni22 O202 C219 -66.0(5)
O202 Ni22 O203 C226 -128.5(5)
N202 Ni22 O203 C226 -38.4(5)
O2H Ni22 O203 C226 140.7(5)
N204 Ni22 O203 C226 44.3(5)
O202 Ni22 O203 Ni21 112.8(2)
N202 Ni22 O203 Ni21 -157.0(2)
O2H Ni22 O203 Ni21 22.13(17)
N204 Ni22 O203 Ni21 -74.3(2)
N201 Ni21 O203 C226 41.6(5)
O201 Ni21 O203 C226 133.3(5)
O2H Ni21 O203 C226 -144.3(5)
N203 Ni21 O203 C226 -43.5(5)
Ni23 Ni21 O203 C226 175.7(4)
N201 Ni21 O203 Ni22 163.4(2)
O201 Ni21 O203 Ni22 -104.91(19)
O2H Ni21 O203 Ni22 -22.53(18)
N203 Ni21 O203 Ni22 78.3(2)
Ni23 Ni21 O203 Ni22 -62.57(15)
O101 Ni11 O1H Ni13 -23.19(19)
O11 Ni11 O1H Ni13 68.1(2)
N103 Ni11 O1H Ni13 155.0(2)
O103 Ni11 O1H Ni13 -115.3(2)
O101 Ni11 O1H Ni12 115.0(2)
O11 Ni11 O1H Ni12 -153.7(2)
N103 Ni11 O1H Ni12 -66.9(2)
O103 Ni11 O1H Ni12 22.84(19)
Ni13 Ni11 O1H Ni12 138.2(3)
O13 Ni13 O1H Ni11 -68.8(2)
O101 Ni13 O1H Ni11 22.63(18)
O3W Ni13 O1H Ni11 119.34(19)
O4W Ni13 O1H Ni11 -159.67(18)
O13 Ni13 O1H Ni12 -167.4(3)
O101 Ni13 O1H Ni12 -76.0(4)
O3W Ni13 O1H Ni12 20.7(4)
O4W Ni13 O1H Ni12 101.7(3)
Ni11 Ni13 O1H Ni12 -98.6(4)
O102 Ni12 O1H Ni11 -113.4(2)
O103 Ni12 O1H Ni11 -23.42(19)
N104 Ni12 O1H Ni11 64.9(2)
Cl1 Ni12 O1H Ni11 157.02(15)
O102 Ni12 O1H Ni13 -15.6(4)
O103 Ni12 O1H Ni13 74.4(3)
N104 Ni12 O1H Ni13 162.8(3)
Cl1 Ni12 O1H Ni13 -105.1(3)
O201 Ni21 O2H Ni23 -23.4(2)
O21 Ni21 O2H Ni23 68.6(2)
N203 Ni21 O2H Ni23 155.4(2)
O203 Ni21 O2H Ni23 -115.3(2)
O201 Ni21 O2H Ni22 114.8(2)
O21 Ni21 O2H Ni22 -153.22(19)
N203 Ni21 O2H Ni22 -66.4(2)
O203 Ni21 O2H Ni22 22.84(18)
Ni23 Ni21 O2H Ni22 138.2(3)
O23 Ni23 O2H Ni21 -68.9(2)
O201 Ni23 O2H Ni21 22.94(18)
O3W Ni23 O2H Ni21 -157.87(19)
O4W Ni23 O2H Ni21 121.25(19)
O23 Ni23 O2H Ni22 -168.3(3)
O201 Ni23 O2H Ni22 -76.4(4)
O3W Ni23 O2H Ni22 102.8(3)
O4W Ni23 O2H Ni22 21.9(3)
Ni21 Ni23 O2H Ni22 -99.3(4)
O202 Ni22 O2H Ni21 -114.4(2)
O203 Ni22 O2H Ni21 -23.25(18)
N204 Ni22 O2H Ni21 64.7(2)
Cl1 Ni22 O2H Ni21 156.12(14)
O202 Ni22 O2H Ni23 -15.8(4)
O203 Ni22 O2H Ni23 75.4(3)
N204 Ni22 O2H Ni23 163.3(3)
Cl1 Ni22 O2H Ni23 -105.2(3)
O101 Ni11 O11 C10 37.5(6)
N101 Ni11 O11 C10 128.3(6)
O1H Ni11 O11 C10 -45.6(6)
N103 Ni11 O11 C10 -146.3(6)
Ni13 Ni11 O11 C10 -4.3(6)
O101 Ni13 O13 C10 -34.4(6)
O31 Ni13 O13 C10 -130.8(6)
O1H Ni13 O13 C10 46.5(6)
O4W Ni13 O13 C10 141.5(6)
Ni11 Ni13 O13 C10 5.8(6)
N201 Ni21 O21 C20 131.6(6)
O201 Ni21 O21 C20 40.1(6)
O2H Ni21 O21 C20 -42.7(6)
N203 Ni21 O21 C20 -143.2(6)
Ni23 Ni21 O21 C20 -1.5(6)
O201 Ni23 O23 C20 -37.7(6)
O33 Ni23 O23 C20 -135.7(6)
O2H Ni23 O23 C20 43.1(6)
O3W Ni23 O23 C20 136.0(6)
O4W Ni23 O23 C20 163.0(9)
Ni21 Ni23 O23 C20 2.6(6)
O13 Ni13 O31 C30 -142.2(7)
O101 Ni13 O31 C30 126.0(7)
O3W Ni13 O31 C30 29.5(7)
O4W Ni13 O31 C30 -51.6(7)
Ni11 Ni13 O31 C30 146.5(6)
O23 Ni23 O33 C30 -127.9(7)
O201 Ni23 O33 C30 140.2(7)
O3W Ni23 O33 C30 -39.1(7)
O4W Ni23 O33 C30 41.8(7)
Ni21 Ni23 O33 C30 163.3(6)
O101 Ni13 O3W Ni23 -167.6(2)
O31 Ni13 O3W Ni23 -71.0(2)
O1H Ni13 O3W Ni23 111.9(2)
O4W Ni13 O3W Ni23 16.6(2)
Ni11 Ni13 O3W Ni23 151.21(12)
O23 Ni23 O3W Ni13 157.9(2)
O33 Ni23 O3W Ni13 74.1(2)
O2H Ni23 O3W Ni13 -106.6(2)
O4W Ni23 O3W Ni13 -16.8(2)
Ni21 Ni23 O3W Ni13 -126.99(14)
O23 Ni23 O4W Ni13 -11.0(11)
O201 Ni23 O4W Ni13 -170.1(2)
O33 Ni23 O4W Ni13 -71.7(2)
O2H Ni23 O4W Ni13 109.4(2)
O3W Ni23 O4W Ni13 16.4(2)
Ni21 Ni23 O4W Ni13 148.27(11)
O13 Ni13 O4W Ni23 159.3(2)
O31 Ni13 O4W Ni23 73.9(2)
O3W Ni13 O4W Ni23 -16.6(2)
O1H Ni13 O4W Ni23 -104.75(19)
Ni11 Ni13 O4W Ni23 -124.47(14)
Ni13 O13 C10 O11 -11.6(11)
Ni13 O13 C10 C11 170.8(5)
Ni11 O11 C10 O13 10.5(11)
Ni11 O11 C10 C11 -171.8(5)
Ni21 O21 C20 O23 3.9(11)
Ni21 O21 C20 C21 -173.8(5)
Ni23 O23 C20 O21 -4.6(11)
Ni23 O23 C20 C21 173.0(5)
Ni23 O33 C30 O31 -9.5(12)
Ni23 O33 C30 C31 169.9(6)
Ni13 O31 C30 O33 15.8(12)
Ni13 O31 C30 C31 -163.5(6)
Ni11 O101 C100 C101 165.9(5)
Ni13 O101 C100 C101 -22.0(11)
Ni11 O101 C100 C105 -13.2(10)
Ni13 O101 C100 C105 158.9(5)
O101 C100 C101 C102 -179.8(7)
C105 C100 C101 C102 -0.6(11)
C100 C101 C102 C103 0.1(12)
C101 C102 C103 C104 -1.0(12)
C101 C102 C103 Br11 -178.5(6)
C102 C103 C104 C105 2.4(12)
Br11 C103 C104 C105 179.8(6)
C103 C104 C105 C100 -2.9(12)
C103 C104 C105 C106 176.5(7)
O101 C100 C105 C104 -178.9(7)
C101 C100 C105 C104 2.0(10)
O101 C100 C105 C106 1.7(11)
C101 C100 C105 C106 -177.4(7)
C107 N101 C106 C105 178.3(7)
Ni11 N101 C106 C105 -0.3(11)
C104 C105 C106 N101 -174.0(7)
C100 C105 C106 N101 5.4(12)
C106 N101 C107 C108 162.9(7)
Ni11 N101 C107 C108 -18.3(7)
C120 N103 C108 C107 82.4(8)
C109 N103 C108 C107 -163.2(6)
Ni11 N103 C108 C107 -42.0(7)
N101 C107 C108 N103 41.9(9)
C120 N103 C109 C110 -31.8(7)
C108 N103 C109 C110 -153.9(6)
Ni11 N103 C109 C110 91.2(6)
C111 N104 C110 C109 146.8(6)
C120 N104 C110 C109 26.7(7)
Ni12 N104 C110 C109 -97.0(6)
N103 C109 C110 N104 2.5(7)
C120 N104 C111 C112 -81.9(7)
C110 N104 C111 C112 166.4(6)
Ni12 N104 C111 C112 43.6(6)
C113 N102 C112 C111 -142.7(7)
Ni12 N102 C112 C111 25.6(7)
N104 C111 C112 N102 -47.4(8)
C112 N102 C113 C114 177.8(7)
Ni12 N102 C113 C114 10.8(11)
N102 C113 C114 C119 0.5(12)
N102 C113 C114 C115 178.6(7)
C119 C114 C115 C116 -0.3(11)
C113 C114 C115 C116 -178.5(7)
C114 C115 C116 C117 -1.4(12)
C114 C115 C116 Br12 177.7(5)
C115 C116 C117 C118 1.1(12)
Br12 C116 C117 C118 -178.0(6)
C116 C117 C118 C119 0.9(11)
Ni12 O102 C119 C114 -12.3(10)
Ni12 O102 C119 C118 167.6(5)
C115 C114 C119 O102 -177.9(7)
C113 C114 C119 O102 0.1(11)
C115 C114 C119 C118 2.1(10)
C113 C114 C119 C118 -179.8(7)
C117 C118 C119 O102 177.6(7)
C117 C118 C119 C114 -2.5(11)
C108 N103 C120 N104 169.4(6)
C109 N103 C120 N104 49.9(6)
Ni11 N103 C120 N104 -72.4(6)
C108 N103 C120 C121 -66.4(8)
C109 N103 C120 C121 174.1(6)
Ni11 N103 C120 C121 51.7(6)
C111 N104 C120 N103 -164.8(6)
C110 N104 C120 N103 -47.6(6)
Ni12 N104 C120 N103 75.9(6)
C111 N104 C120 C121 71.8(8)
C110 N104 C120 C121 -170.9(6)
Ni12 N104 C120 C121 -47.4(7)
N103 C120 C121 C122 114.2(7)
N104 C120 C121 C122 -128.8(7)
N103 C120 C121 C126 -59.6(9)
N104 C120 C121 C126 57.4(9)
C126 C121 C122 C123 -0.7(11)
C120 C121 C122 C123 -174.5(7)
C121 C122 C123 C124 -0.6(11)
C121 C122 C123 Br13 177.4(5)
C122 C123 C124 C125 -0.1(12)
Br13 C123 C124 C125 -178.0(6)
C123 C124 C125 C126 2.1(12)
Ni12 O103 C126 C121 -51.8(8)
Ni11 O103 C126 C121 55.0(8)
Ni12 O103 C126 C125 129.4(6)
Ni11 O103 C126 C125 -123.8(6)
C122 C121 C126 O103 -176.1(6)
C120 C121 C126 O103 -2.6(10)
C122 C121 C126 C125 2.6(11)
C120 C121 C126 C125 176.2(7)
C124 C125 C126 O103 175.4(7)
C124 C125 C126 C121 -3.3(11)
Ni21 O201 C200 C205 -7.3(10)
Ni23 O201 C200 C205 154.1(6)
Ni21 O201 C200 C201 171.3(5)
Ni23 O201 C200 C201 -27.3(11)
O201 C200 C201 C202 -179.0(7)
C205 C200 C201 C202 -0.4(12)
C200 C201 C202 C203 0.4(13)
C201 C202 C203 C204 -0.9(13)
C201 C202 C203 Br21 -179.7(7)
C202 C203 C204 C205 1.5(13)
Br21 C203 C204 C205 -179.8(6)
O201 C200 C205 C204 179.5(7)
C201 C200 C205 C204 0.9(11)
O201 C200 C205 C206 0.1(12)
C201 C200 C205 C206 -178.5(7)
C203 C204 C205 C200 -1.5(12)
C203 C204 C205 C206 178.0(7)
C207 N201 C206 C205 177.4(7)
Ni21 N201 C206 C205 -3.1(11)
C200 C205 C206 N201 5.6(13)
C204 C205 C206 N201 -173.9(7)
C206 N201 C207 C208 158.3(7)
Ni21 N201 C207 C208 -21.3(7)
C220 N203 C208 C207 83.5(8)
C209 N203 C208 C207 -162.2(6)
Ni21 N203 C208 C207 -41.5(7)
N201 C207 C208 N203 43.3(8)
C220 N203 C209 C210 -31.1(7)
C208 N203 C209 C210 -152.2(6)
Ni21 N203 C209 C210 92.7(6)
C211 N204 C210 C209 147.9(6)
C220 N204 C210 C209 28.6(7)
Ni22 N204 C210 C209 -96.6(5)
N203 C209 C210 N204 1.1(7)
C220 N204 C211 C212 -82.0(7)
C210 N204 C211 C212 165.8(6)
Ni22 N204 C211 C212 43.6(6)
C213 N202 C212 C211 -139.9(7)
Ni22 N202 C212 C211 27.3(7)
N204 C211 C212 N202 -48.7(8)
C212 N202 C213 C214 177.8(7)
Ni22 N202 C213 C214 12.3(11)
N202 C213 C214 C219 -2.6(12)
N202 C213 C214 C215 -179.1(7)
C219 C214 C215 C216 0.0(11)
C213 C214 C215 C216 176.7(7)
C214 C215 C216 C217 -1.2(12)
C214 C215 C216 Br22 176.9(6)
C215 C216 C217 C218 1.1(13)
Br22 C216 C217 C218 -177.0(6)
C216 C217 C218 C219 0.2(12)
Ni22 O202 C219 C214 -19.1(9)
Ni22 O202 C219 C218 162.0(5)
C215 C214 C219 O202 -177.7(7)
C213 C214 C219 O202 6.0(11)
C215 C214 C219 C218 1.3(10)
C213 C214 C219 C218 -175.1(7)
C217 C218 C219 O202 177.6(7)
C217 C218 C219 C214 -1.4(11)
C209 N203 C220 N204 50.0(6)
C208 N203 C220 N204 169.2(5)
Ni21 N203 C220 N204 -72.2(6)
C209 N203 C220 C221 173.4(6)
C208 N203 C220 C221 -67.3(8)
Ni21 N203 C220 C221 51.3(7)
C211 N204 C220 N203 -166.2(5)
C210 N204 C220 N203 -48.8(6)
Ni22 N204 C220 N203 75.4(6)
C211 N204 C220 C221 70.5(8)
C210 N204 C220 C221 -172.1(6)
Ni22 N204 C220 C221 -48.0(8)
N203 C220 C221 C222 118.5(7)
N204 C220 C221 C222 -125.6(7)
N203 C220 C221 C226 -58.5(9)
N204 C220 C221 C226 57.5(9)
C226 C221 C222 C223 0.5(11)
C220 C221 C222 C223 -176.4(7)
C221 C222 C223 C224 -1.0(12)
C221 C222 C223 Br23 178.2(6)
C222 C223 C224 C225 0.7(13)
Br23 C223 C224 C225 -178.5(7)
C223 C224 C225 C226 0.1(13)
Ni22 O203 C226 C221 -52.1(9)
Ni21 O203 C226 C221 53.4(8)
Ni22 O203 C226 C225 128.9(7)
Ni21 O203 C226 C225 -125.6(7)
C222 C221 C226 O203 -178.8(7)
C220 C221 C226 O203 -2.0(11)
C222 C221 C226 C225 0.2(11)
C220 C221 C226 C225 177.1(7)
C224 C225 C226 O203 178.5(8)
C224 C225 C226 C221 -0.6(12)
